data_7232918
loop_
_publ_author_name
'Wu, Han-Qing'
'Yang, Kai'
'Chen, Xiao-Yun'
'Arulkumar, Mani'
'Wang, Neng'
'Chen, Si-Hong'
'Wang, Zhao-Yang'

_publ_section_title
;
 A 3,4-dihalo-2(5H)-furanone initiated ring-opening reaction of DABCO in
 the absence of a metal catalyst and additive and its application in a
 one-pot two-step reaction
;
_journal_issue 14
_journal_name_full 'Green Chemistry'
_journal_page_first 3782
_journal_paper_doi 10.1039/C9GC01740B
_journal_volume 21
_journal_year 2019
_chemical_absolute_configuration rmad
_chemical_formula_moiety 'C16 H24 Cl2 N2 O3'
_chemical_formula_sum 'C16 H24 Cl2 N2 O3'
_chemical_formula_weight 363.27
_space_group_crystal_system orthorhombic
_space_group_IT_number 33
_space_group_name_Hall 'P 2c -2n'
_space_group_name_H-M_alt 'P n a 21'
_symmetry_space_group_name_Hall 'P 2c -2n'
_symmetry_space_group_name_H-M 'P n a 21'
_atom_sites_solution_hydrogens geom
_atom_sites_solution_primary dual
_audit_block_doi 10.5517/ccdc.csd.cc2296n8
_audit_creation_date 2019-03-21
_audit_creation_method
;
Olex2 1.2
(compiled 2018.05.29 svn.r3508 for OlexSys, GUI svn.r5506)
;
_audit_update_record
;
2019-05-12 deposited with the CCDC.    2019-06-18 downloaded from the CCDC.
;
_cell_angle_alpha 90
_cell_angle_beta 90
_cell_angle_gamma 90
_cell_formula_units_Z 4
_cell_length_a 11.1568(15)
_cell_length_b 17.163(2)
_cell_length_c 9.1319(15)
_cell_measurement_reflns_used 1617
_cell_measurement_temperature 293(2)
_cell_measurement_theta_max 21.8310
_cell_measurement_theta_min 3.8370
_cell_volume 1748.6(4)
_computing_cell_refinement 'CrysAlisPro 1.171.38.41 (Rigaku OD, 2015)'
_computing_data_collection 'CrysAlisPro 1.171.38.41 (Rigaku OD, 2015)'
_computing_data_reduction 'CrysAlisPro 1.171.38.41 (Rigaku OD, 2015)'
_computing_molecular_graphics 'Olex2 (Dolomanov et al., 2009)'
_computing_publication_material 'Olex2 (Dolomanov et al., 2009)'
_computing_structure_refinement 'ShelXL (Sheldrick, 2015)'
_computing_structure_solution 'ShelXT (Sheldrick, 2015)'
_diffrn_ambient_temperature 293(2)
_diffrn_detector 'CCD plate'
_diffrn_detector_area_resol_mean 8.0606
_diffrn_detector_type Eos
_diffrn_measured_fraction_theta_full 0.997
_diffrn_measured_fraction_theta_max 0.988
_diffrn_measurement_details
;
List of Runs (angles in degrees, time in seconds):

  # Type    Start    End  Width  t~exp~   \w     \q     \k     \f   Frames
#--------------------------------------------------------------------------
  1  \w      4.00  73.00   1.00    7.50    --   15.34  57.00 -90.00   69
  2  \w    -55.00 -29.00   1.00    7.50    --  -16.12 -38.00 120.00   26
  3  \w    -84.00  24.00   1.00    7.50    --  -16.12   0.00 -30.00  108
;
_diffrn_measurement_device 'four-circle diffractometer'
_diffrn_measurement_device_type 'Xcalibur, Eos, Gemini'
_diffrn_measurement_method '\w scans'
_diffrn_orient_matrix_type 'CrysAlisPro convention (1999,Acta A55,543-557)'
_diffrn_orient_matrix_UB_11 -0.0192621000
_diffrn_orient_matrix_UB_12 0.0065456000
_diffrn_orient_matrix_UB_13 0.0730364000
_diffrn_orient_matrix_UB_21 0.0397121000
_diffrn_orient_matrix_UB_22 0.0321440000
_diffrn_orient_matrix_UB_23 0.0055135000
_diffrn_orient_matrix_UB_31 -0.0456898000
_diffrn_orient_matrix_UB_32 0.0251282000
_diffrn_orient_matrix_UB_33 -0.0260714000
_diffrn_radiation_monochromator graphite
_diffrn_radiation_probe x-ray
_diffrn_radiation_type MoK\a
_diffrn_radiation_wavelength 0.71073
_diffrn_reflns_av_R_equivalents 0.0605
_diffrn_reflns_av_unetI/netI 0.1307
_diffrn_reflns_Laue_measured_fraction_full 0.997
_diffrn_reflns_Laue_measured_fraction_max 0.988
_diffrn_reflns_limit_h_max 14
_diffrn_reflns_limit_h_min -14
_diffrn_reflns_limit_k_max 18
_diffrn_reflns_limit_k_min -21
_diffrn_reflns_limit_l_max 11
_diffrn_reflns_limit_l_min -11
_diffrn_reflns_number 7165
_diffrn_reflns_point_group_measured_fraction_full 0.971
_diffrn_reflns_point_group_measured_fraction_max 0.946
_diffrn_reflns_theta_full 25.242
_diffrn_reflns_theta_max 26.999
_diffrn_reflns_theta_min 3.652
_diffrn_source 'fine-focus sealed X-ray tube'
_diffrn_source_type 'Enhance (Mo) X-ray Source'
_exptl_absorpt_coefficient_mu 0.387
_exptl_absorpt_correction_T_max 1.00000
_exptl_absorpt_correction_T_min 0.62168
_exptl_absorpt_correction_type multi-scan
_exptl_absorpt_process_details
;
CrysAlisPro 1.171.38.41 (Rigaku Oxford Diffraction, 2015)
Empirical absorption correction using spherical harmonics,
 implemented in SCALE3 ABSPACK scaling algorithm.
;
_exptl_crystal_colour 'clear light white'
_exptl_crystal_colour_lustre clear
_exptl_crystal_colour_modifier light
_exptl_crystal_colour_primary white
_exptl_crystal_density_diffrn 1.380
_exptl_crystal_description plate
_exptl_crystal_F_000 768
_exptl_crystal_size_max 0.26
_exptl_crystal_size_mid 0.21
_exptl_crystal_size_min 0.12
_refine_diff_density_max 0.250
_refine_diff_density_min -0.225
_refine_diff_density_rms 0.046
_refine_ls_abs_structure_details
;
 Flack x determined using 508 quotients [(I+)-(I-)]/[(I+)+(I-)]
 (Parsons, Flack and Wagner, Acta Cryst. B69 (2013) 249-259).
;
_refine_ls_abs_structure_Flack -0.02(8)
_refine_ls_extinction_method none
_refine_ls_goodness_of_fit_ref 0.892
_refine_ls_hydrogen_treatment constr
_refine_ls_matrix_type full
_refine_ls_number_parameters 208
_refine_ls_number_reflns 3618
_refine_ls_number_restraints 1
_refine_ls_restrained_S_all 0.892
_refine_ls_R_factor_all 0.1346
_refine_ls_R_factor_gt 0.0613
_refine_ls_shift/su_max 0.000
_refine_ls_shift/su_mean 0.000
_refine_ls_structure_factor_coef Fsqd
_refine_ls_weighting_details 'w=1/[\s^2^(Fo^2^)+(0.0267P)^2^] where P=(Fo^2^+2Fc^2^)/3'
_refine_ls_weighting_scheme calc
_refine_ls_wR_factor_gt 0.0862
_refine_ls_wR_factor_ref 0.1040
_reflns_Friedel_coverage 0.800
_reflns_Friedel_fraction_full 0.942
_reflns_Friedel_fraction_max 0.899
_reflns_number_gt 1830
_reflns_number_total 3618
_reflns_threshold_expression 'I > 2\s(I)'
_cod_data_source_file c9gc01740b2.cif
_cod_data_source_block exp_6529
_cod_depositor_comments 'Adding full bibliography for 7232918.cif.'
_cod_database_code 7232918
_shelx_shelxl_version_number 2017/1
_shelx_space_group_comment
;
The symmetry employed for this shelxl refinement is uniquely defined
by the following loop, which should always be used as a source of
symmetry information in preference to the above space-group names.
They are only intended as comments.
;
_shelx_estimated_absorpt_t_max 0.955
_shelx_estimated_absorpt_t_min 0.906
_reflns_odcompleteness_completeness 99.52
_reflns_odcompleteness_iscentric 1
_reflns_odcompleteness_theta 26.32
_olex2_refinement_description
;
1. Fixed Uiso
 At 1.2 times of:
  All C(H) groups, All C(H,H) groups
2.a Ternary CH refined with riding coordinates:
 C10(H10), C11(H11)
2.b Secondary CH2 refined with riding coordinates:
 C5(H5A,H5B), C6(H6A,H6B), C4(H4A,H4B), C3(H3A,H3B), C15(H15A,H15B), C16(H16A,
 H16B), C12(H12A,H12B), C13(H13A,H13B), C14(H14A,H14B), C2(H2A,H2B), C1(H1A,H1B)
;
_olex2_submission_special_instructions 'No special instructions were received'
_oxdiff_exptl_absorpt_empirical_details
;
Empirical correction (ABSPACK) includes:
- Absorption correction using spherical harmonics
- Frame scaling
;
_oxdiff_exptl_absorpt_empirical_full_max 1.679
_oxdiff_exptl_absorpt_empirical_full_min 0.649

loop_
_space_group_symop_operation_xyz
'x, y, z'
'-x, -y, z+1/2'
'x+1/2, -y+1/2, z'
'-x+1/2, y+1/2, z+1/2'

loop_
_atom_site_label
_atom_site_type_symbol
_atom_site_fract_x
_atom_site_fract_y
_atom_site_fract_z
_atom_site_U_iso_or_equiv
_atom_site_adp_type
_atom_site_occupancy
_atom_site_site_symmetry_order
_atom_site_calc_flag
_atom_site_refinement_flags_posn
Cl2 Cl 0.65353(15) 0.54104(10) 0.1686(2) 0.0723(6) Uani 1 1 d .
Cl1 Cl -0.05956(16) 0.42559(10) 0.1599(3) 0.0838(7) Uani 1 1 d .
O3 O 0.4700(3) 0.6557(2) 0.5924(4) 0.0372(10) Uani 1 1 d .
O2 O 0.6233(3) 0.7081(2) 0.4515(4) 0.0404(10) Uani 1 1 d .
O1 O 0.7905(3) 0.6669(2) 0.3417(5) 0.0595(13) Uani 1 1 d .
N2 N 0.3838(4) 0.5886(3) 0.3150(6) 0.0394(13) Uani 1 1 d .
N1 N 0.1561(4) 0.5475(3) 0.1935(6) 0.0494(14) Uani 1 1 d .
C8 C 0.6017(5) 0.6063(3) 0.2945(6) 0.0320(14) Uani 1 1 d .
C10 C 0.4999(5) 0.6851(3) 0.4559(6) 0.0325(15) Uani 1 1 d .
H10 H 0.447418 0.728662 0.429241 0.039 Uiso 1 1 calc R
C9 C 0.6844(6) 0.6598(3) 0.3603(7) 0.0427(15) Uani 1 1 d .
C7 C 0.4902(5) 0.6196(3) 0.3450(6) 0.0305(13) Uani 1 1 d .
C11 C 0.4557(5) 0.7131(3) 0.7071(6) 0.0330(14) Uani 1 1 d .
H11 H 0.521880 0.750622 0.703210 0.040 Uiso 1 1 calc R
C5 C 0.2720(5) 0.6160(3) 0.3797(7) 0.0427(16) Uani 1 1 d .
H5A H 0.284328 0.667018 0.423013 0.051 Uiso 1 1 calc R
H5B H 0.247177 0.580584 0.456734 0.051 Uiso 1 1 calc R
C6 C 0.1751(5) 0.6209(3) 0.2645(7) 0.0473(18) Uani 1 1 d .
H6A H 0.100856 0.637745 0.309837 0.057 Uiso 1 1 calc R
H6B H 0.197438 0.659525 0.191892 0.057 Uiso 1 1 calc R
C4 C 0.3653(5) 0.5145(4) 0.2393(7) 0.0479(19) Uani 1 1 d .
H4A H 0.345182 0.474384 0.309952 0.058 Uiso 1 1 calc R
H4B H 0.438747 0.499200 0.190208 0.058 Uiso 1 1 calc R
C3 C 0.2656(6) 0.5218(3) 0.1283(7) 0.057(2) Uani 1 1 d .
H3A H 0.289375 0.558525 0.052961 0.068 Uiso 1 1 calc R
H3B H 0.252645 0.471675 0.081971 0.068 Uiso 1 1 calc R
C15 C 0.3186(6) 0.8089(4) 0.8225(8) 0.070(2) Uani 1 1 d .
H15A H 0.378659 0.849759 0.821530 0.084 Uiso 1 1 calc R
H15B H 0.240555 0.833161 0.812640 0.084 Uiso 1 1 calc R
C16 C 0.3395(5) 0.7549(4) 0.6943(9) 0.0624(19) Uani 1 1 d .
H16A H 0.274903 0.717158 0.689490 0.075 Uiso 1 1 calc R
H16B H 0.338703 0.784843 0.604280 0.075 Uiso 1 1 calc R
C12 C 0.4605(6) 0.6683(4) 0.8496(8) 0.059(2) Uani 1 1 d .
H12A H 0.538207 0.643581 0.859859 0.071 Uiso 1 1 calc R
H12B H 0.399709 0.627876 0.849349 0.071 Uiso 1 1 calc R
C13 C 0.4390(7) 0.7240(5) 0.9786(8) 0.080(3) Uani 1 1 d .
H13A H 0.439012 0.694394 1.069138 0.096 Uiso 1 1 calc R
H13B H 0.504165 0.761285 0.983408 0.096 Uiso 1 1 calc R
C14 C 0.3246(7) 0.7663(4) 0.9654(9) 0.078(3) Uani 1 1 d .
H14A H 0.317056 0.803105 1.045455 0.093 Uiso 1 1 calc R
H14B H 0.258520 0.729689 0.971808 0.093 Uiso 1 1 calc R
C2 C 0.0596(7) 0.5554(4) 0.0847(9) 0.087(3) Uani 1 1 d .
H2A H -0.005203 0.584652 0.129185 0.104 Uiso 1 1 calc R
H2B H 0.089892 0.586157 0.003643 0.104 Uiso 1 1 calc R
C1 C 0.0119(8) 0.4866(5) 0.0278(9) 0.093(3) Uani 1 1 d .
H1A H 0.075927 0.457338 -0.018446 0.111 Uiso 1 1 calc R
H1B H -0.045900 0.499851 -0.047493 0.111 Uiso 1 1 calc R

loop_
_atom_site_aniso_label
_atom_site_aniso_U_11
_atom_site_aniso_U_22
_atom_site_aniso_U_33
_atom_site_aniso_U_23
_atom_site_aniso_U_13
_atom_site_aniso_U_12
Cl2 0.0600(10) 0.0759(12) 0.0811(15) -0.0400(12) 0.0243(11) -0.0039(9)
Cl1 0.0802(14) 0.0748(13) 0.0966(18) 0.0191(14) -0.0396(13) -0.0229(10)
O3 0.049(3) 0.034(2) 0.028(2) -0.003(2) 0.005(2) -0.005(2)
O2 0.034(2) 0.045(3) 0.042(3) -0.011(2) 0.002(2) -0.005(2)
O1 0.035(3) 0.090(3) 0.054(3) -0.010(3) 0.000(3) -0.013(2)
N2 0.030(3) 0.041(3) 0.047(4) -0.011(3) 0.002(3) -0.008(2)
N1 0.045(3) 0.058(3) 0.046(4) 0.005(3) -0.015(3) -0.013(3)
C8 0.027(3) 0.035(3) 0.034(4) -0.001(3) 0.002(3) 0.001(3)
C10 0.028(3) 0.032(4) 0.038(4) -0.001(3) -0.003(3) -0.001(3)
C9 0.043(4) 0.053(4) 0.032(4) 0.001(3) 0.001(3) -0.004(3)
C7 0.036(4) 0.030(3) 0.025(3) 0.002(3) -0.002(3) -0.001(3)
C11 0.045(4) 0.026(3) 0.028(4) -0.001(3) 0.006(3) 0.001(3)
C5 0.035(3) 0.051(4) 0.042(4) -0.006(3) 0.002(3) -0.008(3)
C6 0.045(4) 0.048(4) 0.049(5) 0.006(4) -0.010(3) -0.010(3)
C4 0.036(4) 0.046(4) 0.062(5) -0.016(4) 0.004(3) -0.008(3)
C3 0.077(5) 0.047(4) 0.046(5) -0.008(3) -0.013(4) -0.025(4)
C15 0.069(5) 0.077(5) 0.064(6) -0.002(5) 0.015(5) 0.024(4)
C16 0.058(4) 0.078(5) 0.052(5) -0.005(4) 0.000(4) 0.028(4)
C12 0.071(5) 0.063(5) 0.043(5) -0.003(4) -0.003(4) 0.013(4)
C13 0.125(8) 0.084(6) 0.033(5) 0.003(4) -0.006(5) 0.015(6)
C14 0.117(7) 0.053(5) 0.063(6) -0.011(4) 0.051(6) -0.004(5)
C2 0.114(7) 0.066(5) 0.080(6) 0.025(5) -0.060(6) -0.040(5)
C1 0.090(6) 0.107(7) 0.081(7) 0.019(6) -0.044(5) -0.027(6)

loop_
_atom_type_symbol
_atom_type_description
_atom_type_scat_dispersion_real
_atom_type_scat_dispersion_imag
_atom_type_scat_source
C C 0.0033 0.0016 'International Tables Vol C Tables 4.2.6.8 and 6.1.1.4'
H H 0.0000 0.0000 'International Tables Vol C Tables 4.2.6.8 and 6.1.1.4'
Cl Cl 0.1484 0.1585 'International Tables Vol C Tables 4.2.6.8 and 6.1.1.4'
N N 0.0061 0.0033 'International Tables Vol C Tables 4.2.6.8 and 6.1.1.4'
O O 0.0106 0.0060 'International Tables Vol C Tables 4.2.6.8 and 6.1.1.4'

loop_
_geom_angle_atom_site_label_1
_geom_angle_atom_site_label_2
_geom_angle_atom_site_label_3
_geom_angle
C10 O3 C11 115.4(4)
C9 O2 C10 109.4(4)
C7 N2 C5 123.4(5)
C7 N2 C4 124.8(4)
C5 N2 C4 110.6(4)
C6 N1 C2 109.5(5)
C3 N1 C6 109.5(5)
C3 N1 C2 111.9(6)
C9 C8 Cl2 119.0(4)
C7 C8 Cl2 130.9(4)
C7 C8 C9 110.1(5)
O3 C10 O2 110.9(5)
O3 C10 H10 110.9
O3 C10 C7 108.2(4)
O2 C10 H10 110.9
O2 C10 C7 104.7(4)
C7 C10 H10 110.9
O2 C9 C8 108.9(5)
O1 C9 O2 121.3(6)
O1 C9 C8 129.7(6)
N2 C7 C8 133.4(5)
N2 C7 C10 119.8(5)
C8 C7 C10 106.7(5)
O3 C11 H11 109.8
O3 C11 C16 111.6(5)
O3 C11 C12 105.8(4)
C16 C11 H11 109.8
C16 C11 C12 110.1(5)
C12 C11 H11 109.8
N2 C5 H5A 109.6
N2 C5 H5B 109.6
N2 C5 C6 110.3(5)
H5A C5 H5B 108.1
C6 C5 H5A 109.6
C6 C5 H5B 109.6
N1 C6 C5 111.9(5)
N1 C6 H6A 109.2
N1 C6 H6B 109.2
C5 C6 H6A 109.2
C5 C6 H6B 109.2
H6A C6 H6B 107.9
N2 C4 H4A 109.6
N2 C4 H4B 109.6
N2 C4 C3 110.4(5)
H4A C4 H4B 108.1
C3 C4 H4A 109.6
C3 C4 H4B 109.6
N1 C3 C4 112.1(5)
N1 C3 H3A 109.2
N1 C3 H3B 109.2
C4 C3 H3A 109.2
C4 C3 H3B 109.2
H3A C3 H3B 107.9
H15A C15 H15B 108.0
C16 C15 H15A 109.3
C16 C15 H15B 109.3
C14 C15 H15A 109.3
C14 C15 H15B 109.3
C14 C15 C16 111.6(6)
C11 C16 C15 111.7(6)
C11 C16 H16A 109.3
C11 C16 H16B 109.3
C15 C16 H16A 109.3
C15 C16 H16B 109.3
H16A C16 H16B 107.9
C11 C12 H12A 109.7
C11 C12 H12B 109.7
C11 C12 C13 109.8(5)
H12A C12 H12B 108.2
C13 C12 H12A 109.7
C13 C12 H12B 109.7
C12 C13 H13A 109.1
C12 C13 H13B 109.1
H13A C13 H13B 107.9
C14 C13 C12 112.3(6)
C14 C13 H13A 109.1
C14 C13 H13B 109.1
C15 C14 H14A 109.5
C15 C14 H14B 109.5
C13 C14 C15 110.5(6)
C13 C14 H14A 109.5
C13 C14 H14B 109.5
H14A C14 H14B 108.1
N1 C2 H2A 108.1
N1 C2 H2B 108.1
H2A C2 H2B 107.3
C1 C2 N1 117.0(6)
C1 C2 H2A 108.1
C1 C2 H2B 108.1
Cl1 C1 H1A 108.6
Cl1 C1 H1B 108.6
C2 C1 Cl1 114.5(7)
C2 C1 H1A 108.6
C2 C1 H1B 108.6
H1A C1 H1B 107.6

loop_
_geom_bond_atom_site_label_1
_geom_bond_atom_site_label_2
_geom_bond_distance
Cl2 C8 1.706(6)
Cl1 C1 1.785(8)
O3 C10 1.386(6)
O3 C11 1.447(6)
O2 C10 1.433(6)
O2 C9 1.358(7)
O1 C9 1.201(6)
N2 C7 1.330(6)
N2 C5 1.458(6)
N2 C4 1.462(7)
N1 C6 1.432(7)
N1 C3 1.428(8)
N1 C2 1.471(8)
C8 C9 1.434(8)
C8 C7 1.346(6)
C10 H10 0.9800
C10 C7 1.517(7)
C11 H11 0.9800
C11 C16 1.485(7)
C11 C12 1.513(8)
C5 H5A 0.9700
C5 H5B 0.9700
C5 C6 1.512(7)
C6 H6A 0.9700
C6 H6B 0.9700
C4 H4A 0.9700
C4 H4B 0.9700
C4 C3 1.510(8)
C3 H3A 0.9700
C3 H3B 0.9700
C15 H15A 0.9700
C15 H15B 0.9700
C15 C16 1.511(9)
C15 C14 1.498(10)
C16 H16A 0.9700
C16 H16B 0.9700
C12 H12A 0.9700
C12 H12B 0.9700
C12 C13 1.536(9)
C13 H13A 0.9700
C13 H13B 0.9700
C13 C14 1.473(10)
C14 H14A 0.9700
C14 H14B 0.9700
C2 H2A 0.9700
C2 H2B 0.9700
C2 C1 1.395(9)
C1 H1A 0.9700
C1 H1B 0.9700
